data_4100141
_journal_name_full 'Journal of the American Chemical Society'
_journal_paper_doi 10.1021/ja0435182
_journal_year 2005
_chemical_formula_moiety 'C10 H8 Cl4 N2 Pt'
_chemical_formula_sum 'C10 H8 Cl4 N2 Pt'
_chemical_formula_weight 493.07
_space_group_IT_number 2
_symmetry_cell_setting triclinic
_symmetry_space_group_name_Hall '-P 1'
_symmetry_space_group_name_H-M 'P -1'
_cell_angle_alpha 71.147(2)
_cell_angle_beta 79.634(2)
_cell_angle_gamma 85.992(2)
_cell_formula_units_Z 1
_cell_length_a 5.5441(7)
_cell_length_b 7.1432(9)
_cell_length_c 8.6648(11)
_cell_measurement_temperature 150(2)
_cell_volume 319.41(7)
_diffrn_ambient_temperature 150(2)
_exptl_crystal_density_diffrn 2.563
_cod_database_code 4100141

loop_
_symmetry_equiv_pos_as_xyz
'x, y, z'
'-x, -y, -z'

loop_
_atom_site_label
_atom_site_type_symbol
_atom_site_fract_x
_atom_site_fract_y
_atom_site_fract_z
_atom_site_U_iso_or_equiv
_atom_site_adp_type
_atom_site_occupancy
_atom_site_symmetry_multiplicity
_atom_site_calc_flag
_atom_site_refinement_flags
_atom_site_disorder_assembly
_atom_site_disorder_group
Pt1 Pt 0.0000 0.0000 0.0000 0.01521(7) Uani 1 2 d S . .
Cl1 Cl 0.29692(18) -0.23074(14) -0.55824(11) 0.02578(19) Uani 1 1 d . . .
Cl2 Cl 0.08013(16) 0.30667(13) -0.19277(11) 0.02246(18) Uani 1 1 d . . .
N1 N 0.2535(5) -0.1248(4) -0.1357(3) 0.0168(5) Uani 1 1 d . . .
C2 C 0.2144(6) -0.1264(5) -0.2849(4) 0.0186(6) Uani 1 1 d . . .
H2 H 0.0746 -0.0597 -0.3276 0.022 Uiso 1 1 calc R . .
C3 C 0.3737(7) -0.2230(5) -0.3759(4) 0.0197(7) Uani 1 1 d . . .
C4 C 0.5848(7) -0.3144(5) -0.3204(5) 0.0213(7) Uani 1 1 d . . .
H4 H 0.6972 -0.3791 -0.3836 0.026 Uiso 1 1 calc R . .
C5 C 0.6259(6) -0.3077(5) -0.1678(5) 0.0213(7) Uani 1 1 d . . .
H5 H 0.7697 -0.3668 -0.1260 0.026 Uiso 1 1 calc R . .
C6 C 0.4576(6) -0.2154(5) -0.0784(4) 0.0195(7) Uani 1 1 d . . .
H6 H 0.4851 -0.2150 0.0266 0.023 Uiso 1 1 calc R . .

loop_
_atom_site_aniso_label
_atom_site_aniso_U_11
_atom_site_aniso_U_22
_atom_site_aniso_U_33
_atom_site_aniso_U_23
_atom_site_aniso_U_13
_atom_site_aniso_U_12
Pt1 0.01517(10) 0.01638(11) 0.01469(10) -0.00630(7) -0.00273(6) 0.00313(6)
Cl1 0.0335(5) 0.0262(5) 0.0207(4) -0.0123(3) -0.0045(3) 0.0024(3)
Cl2 0.0248(4) 0.0183(4) 0.0212(4) -0.0042(3) -0.0013(3) 0.0030(3)
N1 0.0170(13) 0.0162(14) 0.0169(13) -0.0063(11) -0.0020(10) 0.0038(10)
C2 0.0179(15) 0.0180(17) 0.0195(16) -0.0057(13) -0.0036(12) 0.0015(12)
C3 0.0225(17) 0.0162(16) 0.0199(15) -0.0060(13) -0.0014(13) -0.0018(12)
C4 0.0203(16) 0.0167(17) 0.0265(17) -0.0092(14) 0.0010(13) 0.0022(13)
C5 0.0168(15) 0.0171(17) 0.0278(17) -0.0052(14) -0.0026(13) 0.0017(12)
C6 0.0207(16) 0.0167(17) 0.0197(16) -0.0035(13) -0.0045(13) 0.0011(12)

loop_
_geom_bond_atom_site_label_1
_geom_bond_atom_site_label_2
_geom_bond_distance
_geom_bond_site_symmetry_2
_geom_bond_publ_flag
Pt1 N1 2.015(3) 2 ?
Pt1 N1 2.015(3) . ?
Pt1 Cl2 2.3001(9) . ?
Pt1 Cl2 2.3001(9) 2 ?
Cl1 C3 1.727(4) . ?
N1 C2 1.353(4) . ?
N1 C6 1.355(5) . ?
C2 C3 1.376(5) . ?
C3 C4 1.386(5) . ?
C4 C5 1.398(5) . ?
C5 C6 1.375(5) . ?
